data_7060835
loop_
_publ_author_name
'Mason, Helen E.'
'Musselle-Sexton, Jake R. C.'
'Howard, Judith A. K.'
'Probert, Michael R.'
'Sparkes, Hazel A.'

_publ_section_title
;
 Structural studies into the spin crossover behaviour of Fe(abpt)2(NCS)2
 polymorphs B and D
;
_journal_issue 31
_journal_name_full 'New Journal of Chemistry'
_journal_page_first 14014
_journal_page_last 14023
_journal_paper_doi 10.1039/D1NJ02607K
_journal_volume 45
_journal_year 2021
_chemical_formula_moiety '2(C13 H10 Fe0.5 N7 S)'
_chemical_formula_sum 'C26 H20 Fe N14 S2'
_chemical_formula_weight 648.53
_space_group_crystal_system monoclinic
_space_group_IT_number 14
_space_group_name_Hall '-P 2ybc'
_space_group_name_H-M_alt 'P 1 21/c 1'
_atom_sites_solution_hydrogens mixed
_audit_creation_date 2021-03-18
_audit_creation_method
;
Olex2 1.3
(compiled 2020.11.12 svn.r5f609507 for OlexSys, GUI svn.r6272)
;
_audit_update_record
;
2021-05-27 deposited with the CCDC.	2021-07-12 downloaded from the CCDC.
;
_cell_angle_alpha 90
_cell_angle_beta 105.886(11)
_cell_angle_gamma 90
_cell_formula_units_Z 4
_cell_length_a 10.4607(17)
_cell_length_b 15.203(4)
_cell_length_c 16.348(3)
_cell_measurement_reflns_used 6413
_cell_measurement_temperature 296.15
_cell_measurement_theta_max 19.540
_cell_measurement_theta_min 2.651
_cell_volume 2500.6(9)
_computing_cell_refinement 'SAINT V8.40A (Bruker, 2019)'
_computing_data_reduction 'SAINT V8.40A (Bruker, 2019)'
_computing_molecular_graphics 'Olex2 1.3 (Dolomanov et al., 2009)'
_computing_publication_material 'Olex2 1.3 (Dolomanov et al., 2009)'
_computing_structure_refinement 'XL  (Sheldrick, 2008)'
_diffrn_ambient_temperature 296.15
_diffrn_detector 'Bruker APEX2 area detector'
_diffrn_detector_area_resol_mean 7.9
_diffrn_detector_type 'CCD area detector'
_diffrn_measured_fraction_theta_full 0.527
_diffrn_measured_fraction_theta_max 0.527
_diffrn_measurement_device 'four-circle Huber diffractometer'
_diffrn_measurement_device_type 'Bruker APEX2 area detector'
_diffrn_measurement_method '\f scans'
_diffrn_radiation_monochromator 'mirror optics'
_diffrn_radiation_probe x-ray
_diffrn_radiation_type AgK\a
_diffrn_radiation_wavelength 0.56086
_diffrn_reflns_av_R_equivalents 0.0727
_diffrn_reflns_av_unetI/netI 0.0687
_diffrn_reflns_Laue_measured_fraction_full 0.527
_diffrn_reflns_Laue_measured_fraction_max 0.527
_diffrn_reflns_limit_h_max 12
_diffrn_reflns_limit_h_min -12
_diffrn_reflns_limit_k_max 14
_diffrn_reflns_limit_k_min -14
_diffrn_reflns_limit_l_max 16
_diffrn_reflns_limit_l_min -16
_diffrn_reflns_number 13610
_diffrn_reflns_point_group_measured_fraction_full 0.527
_diffrn_reflns_point_group_measured_fraction_max 0.527
_diffrn_reflns_theta_full 19.591
_diffrn_reflns_theta_max 19.591
_diffrn_reflns_theta_min 1.470
_diffrn_source 'microfocus sealed X-ray tube Ag'
_diffrn_source_current 0.6
_diffrn_source_power 0.03
_diffrn_source_type 'Incoatec I\ms Ag'
_diffrn_source_voltage 50.0
_diffrn_standards_number 0
_exptl_absorpt_coefficient_mu 0.430
_exptl_absorpt_correction_T_max 0.7444
_exptl_absorpt_correction_T_min 0.6154
_exptl_absorpt_correction_type multi-scan
_exptl_absorpt_process_details
;
SADABS-2016/2 (Bruker,2016/2) was used for absorption correction.
wR2(int) was 0.1371 before and 0.0886 after correction.
The Ratio of minimum to maximum transmission is 0.8267.
The \l/2 correction factor is Not present.
;
_exptl_crystal_colour 'dark red'
_exptl_crystal_colour_modifier dark
_exptl_crystal_colour_primary red
_exptl_crystal_density_diffrn 1.723
_exptl_crystal_description block
_exptl_crystal_F_000 1328
_exptl_crystal_size_max 0.18
_exptl_crystal_size_mid 0.14
_exptl_crystal_size_min 0.12
_refine_diff_density_max 0.458
_refine_diff_density_min -0.524
_refine_diff_density_rms 0.103
_refine_ls_extinction_method none
_refine_ls_goodness_of_fit_ref 1.085
_refine_ls_hydrogen_treatment constr
_refine_ls_matrix_type full
_refine_ls_number_parameters 393
_refine_ls_number_reflns 2354
_refine_ls_number_restraints 346
_refine_ls_restrained_S_all 1.009
_refine_ls_R_factor_all 0.1088
_refine_ls_R_factor_gt 0.0735
_refine_ls_shift/su_max 0.000
_refine_ls_shift/su_mean 0.000
_refine_ls_structure_factor_coef Fsqd
_refine_ls_weighting_details 'w=1/[\s^2^(Fo^2^)+(0.0513P)^2^+30.4691P] where P=(Fo^2^+2Fc^2^)/3'
_refine_ls_weighting_scheme calc
_refine_ls_wR_factor_gt 0.1762
_refine_ls_wR_factor_ref 0.1986
_reflns_Friedel_coverage 0.000
_reflns_number_gt 1674
_reflns_number_total 2354
_reflns_threshold_expression 'I > 2\s(I)'
_cod_data_source_file d1nj02607k2.cif
_cod_data_source_block polyd_15kbar
_cod_depositor_comments 'Adding full bibliography for 7060820--7060846.cif.'
_cod_original_cell_volume 2500.7(9)
_cod_database_code 7060835
_shelx_shelxl_version_number 2018/3
_shelx_space_group_comment
;
The symmetry employed for this shelxl refinement is uniquely defined
by the following loop, which should always be used as a source of
symmetry information in preference to the above space-group names.
They are only intended as comments.
;
_shelx_estimated_absorpt_t_max 0.950
_shelx_estimated_absorpt_t_min 0.927
_olex2_refinement_description
;
1. Fixed Uiso
 At 1.2 times of:
  All C(H) groups, All N(H,H) groups
2. Rigid body (RIGU) restrains
 All non-hydrogen atoms
 with sigma for 1-2 distances of 0.004 and sigma for 1-3 distances of 0.004
3.a Rotating group:
 N6(H6A,H6B), N13(H13A,H13B)
3.b Aromatic/amide H refined with riding coordinates:
 C2(H2), C3(H3), C4(H4), C5(H5), C15(H15), C16(H16), C17(H17), C18(H18),
 C23(H23), C24(H24), C25(H25), C26(H26), C13(H13), C12(H12), C10(H10), C11(H11)
;
_olex2_exptl_crystal_mounting_method 'Crystal was mounted in a diamond anvil cell'
_olex2_submission_special_instructions 'No special instructions were received'

loop_
_space_group_symop_operation_xyz
'x, y, z'
'-x, y+1/2, -z+1/2'
'-x, -y, -z'
'x, -y-1/2, z-1/2'

loop_
_atom_site_label
_atom_site_type_symbol
_atom_site_fract_x
_atom_site_fract_y
_atom_site_fract_z
_atom_site_U_iso_or_equiv
_atom_site_adp_type
_atom_site_occupancy
_atom_site_site_symmetry_order
_atom_site_calc_flag
_atom_site_refinement_flags_posn
_atom_site_refinement_flags_adp
_atom_site_refinement_flags_occupancy
_atom_site_disorder_assembly
_atom_site_disorder_group
Fe1 Fe 0.000000 0.500000 0.000000 0.0184(6) Uani 1 2 d S . P . .
Fe2 Fe 0.000000 0.500000 0.500000 0.0207(6) Uani 1 2 d S . P . .
S1 S -0.1777(3) 0.4310(2) 0.2264(2) 0.0354(9) Uani 1 1 d . . . . .
S2 S 0.4410(2) 0.5447(3) 0.6665(2) 0.0400(10) Uani 1 1 d . . . . .
N1 N -0.0385(7) 0.4608(7) 0.1066(6) 0.025(2) Uani 1 1 d . . . . .
N2 N 0.1135(7) 0.5988(7) 0.0625(6) 0.025(2) Uani 1 1 d . . . . .
N3 N 0.1774(7) 0.4425(7) 0.0295(6) 0.024(2) Uani 1 1 d . . . . .
N4 N 0.2265(7) 0.3628(7) 0.0107(6) 0.026(2) Uani 1 1 d . . . . .
N5 N 0.3930(7) 0.4505(7) 0.0722(6) 0.022(2) Uani 1 1 d . . . . .
N6 N 0.5216(7) 0.4887(7) 0.1103(7) 0.038(3) Uani 1 1 d . . . . .
H6A H 0.580297 0.465801 0.088587 0.046 Uiso 1 1 d R U . . .
H6B H 0.534471 0.491145 0.160460 0.046 Uiso 1 1 d R U . . .
N8 N 0.1807(7) 0.5238(6) 0.5681(6) 0.025(2) Uani 1 1 d . . . . .
N9 N 0.0012(7) 0.6028(7) 0.4270(6) 0.020(2) Uani 1 1 d . . . . .
N10 N 0.0791(7) 0.4433(7) 0.4161(6) 0.022(2) Uani 1 1 d . . . . .
N11 N 0.1274(7) 0.3638(7) 0.4020(6) 0.022(2) Uani 1 1 d . . . . .
N12 N 0.1759(7) 0.4606(7) 0.3150(6) 0.021(2) Uani 1 1 d . . . . .
N13 N 0.2203(8) 0.5060(7) 0.2520(7) 0.032(3) Uani 1 1 d . . . . .
H13A H 0.168293 0.495283 0.201943 0.038 Uiso 1 1 d R U . . .
H13B H 0.274573 0.470641 0.250672 0.038 Uiso 1 1 d R U . . .
N14 N 0.3253(8) 0.3343(7) 0.2542(6) 0.025(2) Uani 1 1 d . . . . .
C1 C -0.0992(8) 0.4481(8) 0.1544(7) 0.020(3) Uani 1 1 d . . . . .
C2 C 0.0747(9) 0.6771(8) 0.0838(7) 0.025(3) Uani 1 1 d . . . . .
H2 H -0.016085 0.688689 0.069025 0.030 Uiso 1 1 calc R U . . .
C3 C 0.1580(10) 0.7411(9) 0.1254(8) 0.034(3) Uani 1 1 d . . . . .
H3 H 0.125140 0.794871 0.137664 0.041 Uiso 1 1 calc R U . . .
C4 C 0.2927(10) 0.7241(9) 0.1490(9) 0.035(3) Uani 1 1 d . . . . .
H4 H 0.351758 0.766715 0.177933 0.042 Uiso 1 1 calc R U . . .
C5 C 0.3380(10) 0.6481(9) 0.1309(9) 0.036(3) Uani 1 1 d . . . . .
H5 H 0.429091 0.637745 0.145884 0.043 Uiso 1 1 calc R U . . .
C6 C 0.2493(8) 0.5819(8) 0.0887(7) 0.017(2) Uani 1 1 d . . . . .
C7 C 0.2774(8) 0.4954(8) 0.0660(7) 0.021(3) Uani 1 1 d . . . . .
C8 C 0.3593(8) 0.3711(9) 0.0396(8) 0.025(3) Uani 1 1 d . . . . .
C14 C 0.2879(9) 0.5306(8) 0.6083(8) 0.025(3) Uani 1 1 d . . . . .
C15 C -0.0503(9) 0.6818(8) 0.4330(8) 0.022(3) Uani 1 1 d . . . . .
H15 H -0.093315 0.691375 0.474999 0.026 Uiso 1 1 calc R U . . .
C16 C -0.0420(9) 0.7494(9) 0.3793(8) 0.026(3) Uani 1 1 d . . . . .
H16 H -0.079945 0.803661 0.384862 0.031 Uiso 1 1 calc R U . . .
C17 C 0.0219(9) 0.7374(9) 0.3174(8) 0.032(3) Uani 1 1 d . . . . .
H17 H 0.029515 0.783797 0.282041 0.039 Uiso 1 1 calc R U . . .
C18 C 0.0731(9) 0.6593(9) 0.3080(8) 0.026(3) Uani 1 1 d . . . . .
H18 H 0.114625 0.650050 0.265150 0.031 Uiso 1 1 calc R U . . .
C19 C 0.0633(8) 0.5902(8) 0.3644(7) 0.019(2) Uani 1 1 d . . . . .
C20 C 0.1080(8) 0.5044(8) 0.3654(7) 0.020(2) Uani 1 1 d . . . . .
C21 C 0.1873(9) 0.3758(9) 0.3416(7) 0.022(2) Uani 1 1 d . . . . .
C22 C 0.2515(8) 0.3044(8) 0.3058(7) 0.019(2) Uani 1 1 d . . . . .
C23 C 0.3830(11) 0.2658(11) 0.2213(8) 0.034(3) Uani 1 1 d . . . . .
H23 H 0.439053 0.281121 0.188197 0.041 Uiso 1 1 calc R U . . .
C24 C 0.3665(11) 0.1810(11) 0.2321(9) 0.043(3) Uani 1 1 d . . . . .
H24 H 0.403937 0.139339 0.203911 0.051 Uiso 1 1 calc R U . . .
C25 C 0.2913(10) 0.1549(11) 0.2868(9) 0.038(3) Uani 1 1 d . . . . .
H25 H 0.279564 0.095748 0.297327 0.045 Uiso 1 1 calc R U . . .
C26 C 0.2355(9) 0.2198(9) 0.3246(8) 0.027(3) Uani 1 1 d . . . . .
H26 H 0.187132 0.205267 0.362706 0.032 Uiso 1 1 calc R U . . .
N7 N 0.5784(7) 0.3245(8) 0.0463(7) 0.036(3) Uani 1 1 d . . . . .
C9 C 0.4507(9) 0.2997(9) 0.0336(8) 0.030(3) Uani 1 1 d . . . . .
C13 C 0.4071(10) 0.2147(10) 0.0238(9) 0.037(3) Uani 1 1 d . . . . .
H13 H 0.318663 0.201076 0.018848 0.045 Uiso 1 1 calc R U . . .
C12 C 0.4973(11) 0.1500(11) 0.0214(9) 0.047(4) Uani 1 1 d . . . . .
H12 H 0.469132 0.091989 0.011818 0.057 Uiso 1 1 calc R U . . .
C10 C 0.6629(10) 0.2545(12) 0.0448(9) 0.048(4) Uani 1 1 d . . . . .
H10 H 0.752417 0.267375 0.052698 0.057 Uiso 1 1 calc R U . . .
C11 C 0.6268(11) 0.1702(11) 0.0329(9) 0.048(4) Uani 1 1 d . . . . .
H11 H 0.689008 0.126554 0.032563 0.058 Uiso 1 1 calc R U . . .

loop_
_atom_site_aniso_label
_atom_site_aniso_U_11
_atom_site_aniso_U_22
_atom_site_aniso_U_33
_atom_site_aniso_U_23
_atom_site_aniso_U_13
_atom_site_aniso_U_12
Fe1 0.0160(8) 0.0162(19) 0.0238(14) -0.0026(11) 0.0069(8) 0.0005(8)
Fe2 0.0192(8) 0.022(2) 0.0228(15) 0.0021(11) 0.0084(8) -0.0012(9)
S1 0.0363(13) 0.041(3) 0.034(2) 0.0037(16) 0.0187(13) 0.0049(13)
S2 0.0229(12) 0.044(3) 0.049(2) 0.0062(18) 0.0036(12) -0.0063(12)
N1 0.029(4) 0.021(8) 0.026(6) -0.001(5) 0.009(3) 0.004(4)
N2 0.030(3) 0.016(7) 0.031(6) -0.001(4) 0.010(4) 0.007(4)
N3 0.024(3) 0.022(6) 0.031(6) -0.010(4) 0.016(4) -0.002(3)
N4 0.021(3) 0.024(7) 0.033(7) -0.011(5) 0.008(3) -0.004(3)
N5 0.016(3) 0.021(6) 0.027(6) 0.001(4) 0.003(3) 0.000(3)
N6 0.019(3) 0.046(10) 0.046(8) -0.017(6) 0.005(4) -0.012(4)
N8 0.025(3) 0.019(9) 0.033(6) -0.003(4) 0.010(3) 0.000(3)
N9 0.024(4) 0.012(7) 0.022(5) 0.002(4) 0.006(3) 0.004(3)
N10 0.029(4) 0.010(6) 0.028(6) 0.008(4) 0.008(4) 0.003(4)
N11 0.026(4) 0.010(7) 0.029(6) 0.004(4) 0.006(4) 0.003(4)
N12 0.027(4) 0.010(6) 0.025(6) 0.002(4) 0.008(4) -0.002(4)
N13 0.039(4) 0.027(8) 0.037(7) 0.015(5) 0.022(4) 0.012(5)
N14 0.033(4) 0.020(8) 0.025(6) -0.002(4) 0.012(4) 0.004(4)
C1 0.023(4) 0.017(10) 0.018(6) -0.003(5) 0.002(4) 0.004(4)
C2 0.031(4) 0.015(8) 0.031(8) 0.000(5) 0.012(4) 0.002(4)
C3 0.041(4) 0.027(9) 0.037(8) -0.005(6) 0.016(5) 0.001(4)
C4 0.039(4) 0.024(9) 0.040(9) -0.015(6) 0.006(5) -0.011(5)
C5 0.033(5) 0.019(9) 0.051(9) 0.002(6) 0.006(5) -0.004(4)
C6 0.029(4) 0.013(6) 0.014(6) 0.008(4) 0.013(4) 0.000(3)
C7 0.016(3) 0.017(6) 0.027(7) -0.002(5) 0.005(4) 0.000(3)
C8 0.020(3) 0.019(6) 0.033(8) 0.002(5) 0.005(4) 0.003(3)
C14 0.028(4) 0.002(10) 0.048(8) -0.002(5) 0.013(4) 0.000(4)
C15 0.025(4) 0.004(8) 0.038(8) 0.000(5) 0.011(5) -0.005(4)
C16 0.029(4) 0.010(8) 0.037(7) 0.006(5) 0.007(4) -0.005(5)
C17 0.033(5) 0.016(8) 0.049(8) 0.008(6) 0.013(5) -0.003(5)
C18 0.036(5) 0.013(8) 0.025(7) 0.011(5) 0.004(5) 0.001(5)
C19 0.018(4) 0.017(6) 0.019(6) 0.010(5) 0.003(4) 0.004(4)
C20 0.021(4) 0.011(6) 0.028(7) 0.007(5) 0.010(4) 0.001(4)
C21 0.026(4) 0.010(6) 0.033(7) -0.008(5) 0.009(4) -0.009(4)
C22 0.022(4) 0.010(6) 0.026(7) 0.003(5) 0.004(4) 0.002(4)
C23 0.044(6) 0.035(8) 0.024(8) 0.001(6) 0.012(5) 0.021(6)
C24 0.049(6) 0.034(8) 0.041(9) -0.001(7) 0.006(5) 0.018(6)
C25 0.038(5) 0.015(9) 0.054(9) 0.010(6) 0.002(5) 0.016(5)
C26 0.030(5) 0.007(7) 0.038(8) 0.005(5) 0.002(5) 0.002(5)
N7 0.026(4) 0.038(8) 0.043(7) 0.005(6) 0.006(4) 0.013(4)
C9 0.027(4) 0.031(7) 0.029(8) -0.003(6) 0.003(4) 0.009(4)
C13 0.036(5) 0.032(7) 0.043(9) -0.013(6) 0.011(5) 0.004(4)
C12 0.052(5) 0.037(9) 0.050(11) -0.011(7) 0.008(6) 0.016(5)
C10 0.030(5) 0.058(9) 0.055(10) 0.002(8) 0.010(6) 0.023(5)
C11 0.048(5) 0.052(9) 0.041(10) -0.005(8) 0.006(6) 0.031(5)

loop_
_atom_type_symbol
_atom_type_description
_atom_type_scat_dispersion_real
_atom_type_scat_dispersion_imag
_atom_type_scat_source
C C 0.0013 0.0009 'International Tables Vol C Tables 4.2.6.8 and 6.1.1.4'
H H 0.0000 0.0000 'International Tables Vol C Tables 4.2.6.8 and 6.1.1.4'
N N 0.0030 0.0020 'International Tables Vol C Tables 4.2.6.8 and 6.1.1.4'
S S 0.0831 0.0770 'International Tables Vol C Tables 4.2.6.8 and 6.1.1.4'
Fe Fe 0.2928 0.5488 'International Tables Vol C Tables 4.2.6.8 and 6.1.1.4'

loop_
_geom_angle_atom_site_label_1
_geom_angle_atom_site_label_2
_geom_angle_atom_site_label_3
_geom_angle
_geom_angle_site_symmetry_1
_geom_angle_site_symmetry_3
_geom_angle_publ_flag
N1 Fe1 N1 180.0 . 3_565 ?
N1 Fe1 N2 89.3(4) . 3_565 ?
N1 Fe1 N2 90.7(4) 3_565 3_565 ?
N1 Fe1 N2 90.7(4) . . ?
N1 Fe1 N2 89.3(4) 3_565 . ?
N1 Fe1 N3 86.8(4) . 3_565 ?
N1 Fe1 N3 93.2(4) 3_565 3_565 ?
N1 Fe1 N3 93.2(4) . . ?
N1 Fe1 N3 86.8(4) 3_565 . ?
N2 Fe1 N2 180.0(4) . 3_565 ?
N3 Fe1 N2 100.2(4) . 3_565 ?
N3 Fe1 N2 100.2(4) 3_565 . ?
N3 Fe1 N2 79.8(4) 3_565 3_565 ?
N3 Fe1 N2 79.8(4) . . ?
N3 Fe1 N3 180.0 3_565 . ?
N8 Fe2 N8 180.0 3_566 . ?
N8 Fe2 N9 91.9(4) . . ?
N8 Fe2 N9 88.1(4) 3_566 . ?
N8 Fe2 N9 88.1(4) . 3_566 ?
N8 Fe2 N9 91.9(4) 3_566 3_566 ?
N8 Fe2 N10 92.7(4) 3_566 . ?
N8 Fe2 N10 87.3(4) 3_566 3_566 ?
N8 Fe2 N10 87.3(4) . . ?
N8 Fe2 N10 92.7(4) . 3_566 ?
N9 Fe2 N9 180.0 3_566 . ?
N9 Fe2 N10 98.5(4) 3_566 . ?
N9 Fe2 N10 81.5(4) . . ?
N9 Fe2 N10 81.5(4) 3_566 3_566 ?
N9 Fe2 N10 98.5(4) . 3_566 ?
N10 Fe2 N10 180.0 . 3_566 ?
C1 N1 Fe1 158.4(8) . . ?
C2 N2 Fe1 128.2(7) . . ?
C2 N2 C6 116.3(10) . . ?
C6 N2 Fe1 115.5(8) . . ?
N4 N3 Fe1 135.3(7) . . ?
C7 N3 Fe1 114.3(8) . . ?
C7 N3 N4 109.7(8) . . ?
C8 N4 N3 104.5(10) . . ?
C7 N5 N6 122.2(9) . . ?
C8 N5 N6 130.8(8) . . ?
C8 N5 C7 107.0(7) . . ?
N5 N6 H6A 110.2 . . ?
N5 N6 H6B 109.8 . . ?
H6A N6 H6B 120.4 . . ?
C14 N8 Fe2 174.5(10) . . ?
C15 N9 Fe2 127.0(8) . . ?
C15 N9 C19 117.9(9) . . ?
C19 N9 Fe2 115.1(7) . . ?
N11 N10 Fe2 138.7(8) . . ?
C20 N10 Fe2 109.6(9) . . ?
C20 N10 N11 111.0(10) . . ?
C21 N11 N10 106.2(10) . . ?
C20 N12 N13 121.1(10) . . ?
C21 N12 N13 132.7(9) . . ?
C21 N12 C20 106.2(8) . . ?
N12 N13 H13A 110.4 . . ?
N12 N13 H13B 94.1 . . ?
H13A N13 H13B 96.7 . . ?
C22 N14 C23 111.7(12) . . ?
N1 C1 S1 176.8(9) . . ?
N2 C2 H2 117.6 . . ?
N2 C2 C3 124.7(10) . . ?
C3 C2 H2 117.6 . . ?
C2 C3 H3 120.9 . . ?
C2 C3 C4 118.2(12) . . ?
C4 C3 H3 120.9 . . ?
C3 C4 H4 119.8 . . ?
C5 C4 C3 120.4(13) . . ?
C5 C4 H4 119.8 . . ?
C4 C5 H5 119.8 . . ?
C4 C5 C6 120.5(11) . . ?
C6 C5 H5 119.8 . . ?
N2 C6 C5 119.8(10) . . ?
N2 C6 C7 111.0(9) . . ?
C5 C6 C7 129.2(9) . . ?
N3 C7 N5 107.6(10) . . ?
N3 C7 C6 119.1(8) . . ?
N5 C7 C6 133.3(9) . . ?
N4 C8 C9 122.4(12) . . ?
N5 C8 N4 111.2(9) . . ?
N5 C8 C9 126.4(9) . . ?
N8 C14 S2 177.6(12) . . ?
N9 C15 H15 118.9 . . ?
N9 C15 C16 122.2(12) . . ?
C16 C15 H15 118.9 . . ?
C15 C16 H16 119.9 . . ?
C17 C16 C15 120.1(12) . . ?
C17 C16 H16 119.9 . . ?
C16 C17 H17 120.0 . . ?
C18 C17 C16 120.0(11) . . ?
C18 C17 H17 120.0 . . ?
C17 C18 H18 120.6 . . ?
C17 C18 C19 118.8(12) . . ?
C19 C18 H18 120.6 . . ?
N9 C19 C18 121.0(11) . . ?
N9 C19 C20 110.7(9) . . ?
C20 C19 C18 128.3(11) . . ?
N10 C20 N12 105.8(11) . . ?
N10 C20 C19 122.0(10) . . ?
C19 C20 N12 131.9(9) . . ?
N11 C21 N12 110.8(9) . . ?
N11 C21 C22 123.6(12) . . ?
N12 C21 C22 125.5(10) . . ?
N14 C22 C21 113.2(11) . . ?
C26 C22 N14 125.9(10) . . ?
C26 C22 C21 120.9(10) . . ?
N14 C23 H23 116.7 . . ?
C24 C23 N14 126.6(13) . . ?
C24 C23 H23 116.7 . . ?
C23 C24 H24 120.7 . . ?
C23 C24 C25 118.6(11) . . ?
C25 C24 H24 120.7 . . ?
C24 C25 H25 121.1 . . ?
C26 C25 C24 117.7(15) . . ?
C26 C25 H25 121.1 . . ?
C22 C26 C25 119.2(13) . . ?
C22 C26 H26 120.4 . . ?
C25 C26 H26 120.4 . . ?
C9 N7 C10 113.1(13) . . ?
N7 C9 C8 114.8(12) . . ?
N7 C9 C13 124.6(10) . . ?
C13 C9 C8 120.3(10) . . ?
C9 C13 H13 120.9 . . ?
C9 C13 C12 118.2(12) . . ?
C12 C13 H13 120.9 . . ?
C13 C12 H12 119.8 . . ?
C11 C12 C13 120.4(16) . . ?
C11 C12 H12 119.8 . . ?
N7 C10 H10 117.2 . . ?
C11 C10 N7 125.6(11) . . ?
C11 C10 H10 117.2 . . ?
C12 C11 H11 121.0 . . ?
C10 C11 C12 118.1(12) . . ?
C10 C11 H11 121.0 . . ?

loop_
_geom_bond_atom_site_label_1
_geom_bond_atom_site_label_2
_geom_bond_distance
_geom_bond_site_symmetry_2
_geom_bond_publ_flag
Fe1 N1 1.984(9) . ?
Fe1 N1 1.984(9) 3_565 ?
Fe1 N2 2.012(10) 3_565 ?
Fe1 N2 2.012(10) . ?
Fe1 N3 1.988(8) 3_565 ?
Fe1 N3 1.988(8) . ?
Fe2 N8 1.947(8) . ?
Fe2 N8 1.947(8) 3_566 ?
Fe2 N9 1.969(10) . ?
Fe2 N9 1.969(10) 3_566 ?
Fe2 N10 1.983(10) . ?
Fe2 N10 1.983(10) 3_566 ?
S1 C1 1.630(11) . ?
S2 C14 1.638(10) . ?
N1 C1 1.150(12) . ?
N2 C2 1.334(15) . ?
N2 C6 1.391(12) . ?
N3 N4 1.383(13) . ?
N3 C7 1.326(13) . ?
N4 C8 1.345(11) . ?
N5 N6 1.441(11) . ?
N5 C7 1.368(12) . ?
N5 C8 1.328(15) . ?
N6 H6A 0.8620 . ?
N6 H6B 0.7947 . ?
N8 C14 1.139(13) . ?
N9 C15 1.330(15) . ?
N9 C19 1.367(13) . ?
N10 N11 1.354(14) . ?
N10 C20 1.334(15) . ?
N11 C21 1.320(14) . ?
N12 N13 1.418(12) . ?
N12 C20 1.396(15) . ?
N12 C21 1.355(15) . ?
N13 H13A 0.8656 . ?
N13 H13B 0.7860 . ?
N14 C22 1.368(14) . ?
N14 C23 1.383(16) . ?
C2 H2 0.9300 . ?
C2 C3 1.358(16) . ?
C3 H3 0.9300 . ?
C3 C4 1.380(15) . ?
C4 H4 0.9300 . ?
C4 C5 1.313(18) . ?
C5 H5 0.9300 . ?
C5 C6 1.414(17) . ?
C6 C7 1.419(16) . ?
C8 C9 1.468(15) . ?
C15 H15 0.9300 . ?
C15 C16 1.370(16) . ?
C16 H16 0.9300 . ?
C16 C17 1.369(16) . ?
C17 H17 0.9300 . ?
C17 C18 1.328(18) . ?
C18 H18 0.9300 . ?
C18 C19 1.421(16) . ?
C19 C20 1.384(17) . ?
C21 C22 1.480(17) . ?
C22 C26 1.343(17) . ?
C23 H23 0.9300 . ?
C23 C24 1.32(2) . ?
C24 H24 0.9300 . ?
C24 C25 1.401(19) . ?
C25 H25 0.9300 . ?
C25 C26 1.376(19) . ?
C26 H26 0.9300 . ?
N7 C9 1.348(13) . ?
N7 C10 1.388(17) . ?
C9 C13 1.365(18) . ?
C13 H13 0.9300 . ?
C13 C12 1.370(17) . ?
C12 H12 0.9300 . ?
C12 C11 1.351(17) . ?
C10 H10 0.9300 . ?
C10 C11 1.34(2) . ?
C11 H11 0.9300 . ?

loop_
_geom_torsion_atom_site_label_1
_geom_torsion_atom_site_label_2
_geom_torsion_atom_site_label_3
_geom_torsion_atom_site_label_4
_geom_torsion
_geom_torsion_site_symmetry_1
_geom_torsion_site_symmetry_2
_geom_torsion_site_symmetry_3
_geom_torsion_site_symmetry_4
_geom_torsion_publ_flag
Fe1 N2 C2 C3 -179.3(9) . . . . ?
Fe1 N2 C6 C5 178.1(8) . . . . ?
Fe1 N2 C6 C7 -1.0(12) . . . . ?
Fe1 N3 N4 C8 170.5(9) . . . . ?
Fe1 N3 C7 N5 -172.2(7) . . . . ?
Fe1 N3 C7 C6 6.8(14) . . . . ?
Fe2 N9 C15 C16 179.0(7) . . . . ?
Fe2 N9 C19 C18 -179.1(7) . . . . ?
Fe2 N9 C19 C20 2.2(11) . . . . ?
Fe2 N10 N11 C21 -168.9(8) . . . . ?
Fe2 N10 C20 N12 173.7(6) . . . . ?
Fe2 N10 C20 C19 -11.2(13) . . . . ?
N2 C2 C3 C4 -1(2) . . . . ?
N2 C6 C7 N3 -3.8(15) . . . . ?
N2 C6 C7 N5 174.9(12) . . . . ?
N3 N4 C8 N5 -1.7(14) . . . . ?
N3 N4 C8 C9 178.9(11) . . . . ?
N4 N3 C7 N5 -0.6(13) . . . . ?
N4 N3 C7 C6 178.4(10) . . . . ?
N4 C8 C9 N7 164.8(11) . . . . ?
N4 C8 C9 C13 -20.9(19) . . . . ?
N5 C8 C9 N7 -14.5(18) . . . . ?
N5 C8 C9 C13 159.8(12) . . . . ?
N6 N5 C7 N3 -179.1(10) . . . . ?
N6 N5 C7 C6 2(2) . . . . ?
N6 N5 C8 N4 179.8(11) . . . . ?
N6 N5 C8 C9 -0.8(19) . . . . ?
N9 C15 C16 C17 -0.7(17) . . . . ?
N9 C19 C20 N10 6.3(14) . . . . ?
N9 C19 C20 N12 -180.0(11) . . . . ?
N10 N11 C21 N12 -1.5(12) . . . . ?
N10 N11 C21 C22 -178.6(10) . . . . ?
N11 N10 C20 N12 1.4(12) . . . . ?
N11 N10 C20 C19 176.5(9) . . . . ?
N11 C21 C22 N14 -170.0(9) . . . . ?
N11 C21 C22 C26 9.9(17) . . . . ?
N12 C21 C22 N14 13.3(15) . . . . ?
N12 C21 C22 C26 -166.8(10) . . . . ?
N13 N12 C20 N10 179.0(8) . . . . ?
N13 N12 C20 C19 4.6(18) . . . . ?
N13 N12 C21 N11 -179.1(10) . . . . ?
N13 N12 C21 C22 -2.0(18) . . . . ?
N14 C22 C26 C25 -3.3(18) . . . . ?
N14 C23 C24 C25 -5(2) . . . . ?
C2 N2 C6 C5 -3.7(17) . . . . ?
C2 N2 C6 C7 177.2(10) . . . . ?
C2 C3 C4 C5 0(2) . . . . ?
C3 C4 C5 C6 -1(2) . . . . ?
C4 C5 C6 N2 3.2(19) . . . . ?
C4 C5 C6 C7 -177.8(13) . . . . ?
C5 C6 C7 N3 177.2(11) . . . . ?
C5 C6 C7 N5 -4(2) . . . . ?
C6 N2 C2 C3 2.8(19) . . . . ?
C7 N3 N4 C8 1.4(14) . . . . ?
C7 N5 C8 N4 1.4(13) . . . . ?
C7 N5 C8 C9 -179.3(12) . . . . ?
C8 N5 C7 N3 -0.4(12) . . . . ?
C8 N5 C7 C6 -179.3(13) . . . . ?
C8 C9 C13 C12 -177.8(13) . . . . ?
C15 N9 C19 C18 0.3(15) . . . . ?
C15 N9 C19 C20 -178.4(10) . . . . ?
C15 C16 C17 C18 1.7(17) . . . . ?
C16 C17 C18 C19 -1.7(17) . . . . ?
C17 C18 C19 N9 0.7(17) . . . . ?
C17 C18 C19 C20 179.2(11) . . . . ?
C18 C19 C20 N10 -172.3(10) . . . . ?
C18 C19 C20 N12 1(2) . . . . ?
C19 N9 C15 C16 -0.3(15) . . . . ?
C20 N10 N11 C21 0.0(12) . . . . ?
C20 N12 C21 N11 2.3(12) . . . . ?
C20 N12 C21 C22 179.4(10) . . . . ?
C21 N12 C20 N10 -2.2(12) . . . . ?
C21 N12 C20 C19 -176.7(11) . . . . ?
C21 C22 C26 C25 176.8(11) . . . . ?
C22 N14 C23 C24 3.7(18) . . . . ?
C23 N14 C22 C21 -179.5(10) . . . . ?
C23 N14 C22 C26 0.6(16) . . . . ?
C23 C24 C25 C26 1.8(19) . . . . ?
C24 C25 C26 C22 2.0(18) . . . . ?
N7 C9 C13 C12 -4(2) . . . . ?
N7 C10 C11 C12 0(2) . . . . ?
C9 N7 C10 C11 -1(2) . . . . ?
C9 C13 C12 C11 3(2) . . . . ?
C13 C12 C11 C10 -1(2) . . . . ?
C10 N7 C9 C8 176.6(12) . . . . ?
C10 N7 C9 C13 2.7(18) . . . . ?
